data_7247855
loop_
_publ_author_name
'Zeng, Kui'
'Pandit, Neeraj Kumar'
'Oliveira, Jo\~ao C. A.'
'Dechert, Sebastian'
'Ackermann, Lutz'
'Zhang, Kai'

_publ_section_title
;
 Weak-coordination-auxiliary aminocatalysis enables directed [3 + 2]
 cyclization for 2-acylindolizines
;
_journal_issue 9
_journal_name_full 'Green Chemistry'
_journal_page_first 5253
_journal_page_last 5259
_journal_paper_doi 10.1039/D3GC03552B
_journal_volume 26
_journal_year 2024
_chemical_formula_moiety 'C18 H17 N O2'
_chemical_formula_sum 'C18 H17 N O2'
_chemical_formula_weight 279.32
_space_group_crystal_system monoclinic
_space_group_IT_number 14
_space_group_name_Hall '-P 2ybc'
_space_group_name_H-M_alt 'P 1 21/c 1'
_atom_sites_solution_hydrogens geom
_audit_creation_method SHELXL-2018/3
_audit_update_record
;
2021-10-12 deposited with the CCDC.	2023-12-06 downloaded from the CCDC.
;
_cell_angle_alpha 90
_cell_angle_beta 96.717(9)
_cell_angle_gamma 90
_cell_formula_units_Z 4
_cell_length_a 7.985(2)
_cell_length_b 8.521(2)
_cell_length_c 21.601(5)
_cell_measurement_reflns_used 365
_cell_measurement_temperature 100(2)
_cell_measurement_theta_max 22.2987
_cell_measurement_theta_min 1.9099
_cell_volume 1459.6(6)
_computing_cell_refinement 'SAINT V8.40A (Bruker Nano, Inc., 2019)'
_computing_data_collection 'Bruker Instrument Service vV6.2.10'
_computing_data_reduction 'SAINT V8.40A (Bruker Nano, Inc., 2019)'
_computing_molecular_graphics 'DIAMOND (Brandenburg, 2012)'
_computing_publication_material 'SHELXL-2018/3 (Sheldrick, 2018)'
_computing_structure_refinement 'SHELXL-2018/3 (Sheldrick, 2018)'
_computing_structure_solution 'SHELXT-2018/2 (Sheldrick, 2018)'
_diffrn_ambient_temperature 100(2)
_diffrn_detector_area_resol_mean 7.3910
_diffrn_measured_fraction_theta_full 0.999
_diffrn_measured_fraction_theta_max 0.999
_diffrn_measurement_device_type 'Bruker D8 Quest'
_diffrn_measurement_method '\f and \w scans'
_diffrn_radiation_type MoK\a
_diffrn_radiation_wavelength 0.71073
_diffrn_reflns_av_R_equivalents 0.0432
_diffrn_reflns_av_unetI/netI 0.0206
_diffrn_reflns_Laue_measured_fraction_full 0.999
_diffrn_reflns_Laue_measured_fraction_max 0.999
_diffrn_reflns_limit_h_max 10
_diffrn_reflns_limit_h_min -10
_diffrn_reflns_limit_k_max 11
_diffrn_reflns_limit_k_min -11
_diffrn_reflns_limit_l_max 28
_diffrn_reflns_limit_l_min -28
_diffrn_reflns_number 35121
_diffrn_reflns_point_group_measured_fraction_full 0.999
_diffrn_reflns_point_group_measured_fraction_max 0.999
_diffrn_reflns_theta_full 25.242
_diffrn_reflns_theta_max 27.824
_diffrn_reflns_theta_min 2.568
_diffrn_source 'Microfocus sealed tube'
_exptl_absorpt_coefficient_mu 0.083
_exptl_absorpt_correction_T_max 0.99
_exptl_absorpt_correction_T_min 0.96
_exptl_absorpt_correction_type multi-scan
_exptl_absorpt_process_details 'SADABS-2016/2 (Bruker AXS, 2016)'
_exptl_crystal_colour yellow
_exptl_crystal_density_diffrn 1.271
_exptl_crystal_description block
_exptl_crystal_F_000 592
_exptl_crystal_size_max 0.320
_exptl_crystal_size_mid 0.233
_exptl_crystal_size_min 0.060
_refine_diff_density_max 0.257
_refine_diff_density_min -0.222
_refine_diff_density_rms 0.042
_refine_ls_extinction_method none
_refine_ls_goodness_of_fit_ref 1.026
_refine_ls_hydrogen_treatment constr
_refine_ls_matrix_type full
_refine_ls_number_parameters 193
_refine_ls_number_reflns 3462
_refine_ls_number_restraints 0
_refine_ls_restrained_S_all 1.026
_refine_ls_R_factor_all 0.0469
_refine_ls_R_factor_gt 0.0378
_refine_ls_shift/su_max 0.000
_refine_ls_shift/su_mean 0.000
_refine_ls_structure_factor_coef Fsqd
_refine_ls_weighting_details 'w=1/[\s^2^(Fo^2^)+(0.0374P)^2^+0.7008P] where P=(Fo^2^+2Fc^2^)/3'
_refine_ls_weighting_scheme calc
_refine_ls_wR_factor_gt 0.0883
_refine_ls_wR_factor_ref 0.0942
_reflns_Friedel_coverage 0.000
_reflns_number_gt 2967
_reflns_number_total 3462
_reflns_threshold_expression 'I > 2\s(I)'
_cod_data_source_file d3gc03552b2.cif
_cod_data_source_block kui1417_21
_cod_depositor_comments 'Adding full bibliography for 7247855--7247856.cif.'
_cod_original_sg_symbol_H-M 'P 21/c'
_cod_database_code 7247855
_shelx_shelxl_version_number 2018/3
_shelx_space_group_comment
;
The symmetry employed for this shelxl refinement is uniquely defined
by the following loop, which should always be used as a source of
symmetry information in preference to the above space-group names.
They are only intended as comments.
;
_shelx_estimated_absorpt_t_min 0.974
_shelx_estimated_absorpt_t_max 0.995

loop_
_space_group_symop_operation_xyz
'x, y, z'
'-x, y+1/2, -z+1/2'
'-x, -y, -z'
'x, -y-1/2, z-1/2'

loop_
_atom_site_label
_atom_site_type_symbol
_atom_site_fract_x
_atom_site_fract_y
_atom_site_fract_z
_atom_site_U_iso_or_equiv
_atom_site_adp_type
_atom_site_occupancy
_atom_site_site_symmetry_order
_atom_site_calc_flag
_atom_site_refinement_flags_posn
_atom_site_refinement_flags_adp
_atom_site_refinement_flags_occupancy
_atom_site_disorder_assembly
_atom_site_disorder_group
O1 O 0.30156(11) 0.89785(11) 0.43486(4) 0.0275(2) Uani 1 1 d . . . . .
O2 O 1.05450(10) 0.29894(9) 0.43759(4) 0.01956(19) Uani 1 1 d . . . . .
N1 N 0.72679(11) 0.93479(11) 0.31156(4) 0.0152(2) Uani 1 1 d . . . . .
C1 C 0.53610(14) 0.90669(13) 0.37858(5) 0.0162(2) Uani 1 1 d . . . . .
C2 C 0.68289(14) 0.84188(13) 0.35930(5) 0.0155(2) Uani 1 1 d . . . . .
C3 C 0.86092(14) 0.91877(14) 0.27646(5) 0.0178(2) Uani 1 1 d . . . . .
H3 H 0.937354 0.833644 0.284142 0.021 Uiso 1 1 calc R U . . .
C4 C 0.88263(15) 1.02451(14) 0.23132(5) 0.0203(2) Uani 1 1 d . . . . .
H4 H 0.974953 1.013584 0.207620 0.024 Uiso 1 1 calc R U . . .
C5 C 0.76718(15) 1.15318(14) 0.21894(5) 0.0211(2) Uani 1 1 d . . . . .
H5 H 0.783203 1.226867 0.187150 0.025 Uiso 1 1 calc R U . . .
C6 C 0.63497(14) 1.16925(14) 0.25281(5) 0.0188(2) Uani 1 1 d . . . . .
H6 H 0.559250 1.254797 0.244768 0.023 Uiso 1 1 calc R U . . .
C7 C 0.60923(14) 1.05870(13) 0.30026(5) 0.0162(2) Uani 1 1 d . . . . .
C8 C 0.48861(14) 1.04180(13) 0.34122(5) 0.0168(2) Uani 1 1 d . . . . .
C9 C 0.34075(15) 1.14983(15) 0.34356(6) 0.0235(3) Uani 1 1 d . . . . .
H9A H 0.356923 1.244576 0.319232 0.035 Uiso 1 1 calc R U . . .
H9B H 0.331666 1.178924 0.386931 0.035 Uiso 1 1 calc R U . . .
H9C H 0.237224 1.096447 0.326030 0.035 Uiso 1 1 calc R U . . .
C10 C 0.44525(14) 0.85238(13) 0.43068(5) 0.0179(2) Uani 1 1 d . . . . .
C11 C 0.52989(16) 0.74377(17) 0.47997(6) 0.0283(3) Uani 1 1 d . . . . .
H11A H 0.520173 0.635252 0.464941 0.043 Uiso 1 1 calc R U . . .
H11B H 0.475185 0.753624 0.518094 0.043 Uiso 1 1 calc R U . . .
H11C H 0.649282 0.771910 0.488860 0.043 Uiso 1 1 calc R U . . .
C12 C 0.77913(14) 0.69815(13) 0.37821(5) 0.0159(2) Uani 1 1 d . . . . .
C13 C 0.70397(14) 0.55057(14) 0.36977(5) 0.0189(2) Uani 1 1 d . . . . .
H13 H 0.591260 0.543082 0.350295 0.023 Uiso 1 1 calc R U . . .
C14 C 0.79070(15) 0.41381(13) 0.38931(5) 0.0189(2) Uani 1 1 d . . . . .
H14 H 0.737033 0.314454 0.383808 0.023 Uiso 1 1 calc R U . . .
C15 C 0.95745(14) 0.42464(13) 0.41706(5) 0.0160(2) Uani 1 1 d . . . . .
C16 C 1.03563(14) 0.57112(13) 0.42484(5) 0.0168(2) Uani 1 1 d . . . . .
H16 H 1.149328 0.578288 0.443314 0.020 Uiso 1 1 calc R U . . .
C17 C 0.94753(14) 0.70584(13) 0.40566(5) 0.0164(2) Uani 1 1 d . . . . .
H17 H 1.001643 0.804997 0.411123 0.020 Uiso 1 1 calc R U . . .
C18 C 0.97568(16) 0.14805(14) 0.43356(6) 0.0240(3) Uani 1 1 d . . . . .
H18A H 0.937422 0.123847 0.389833 0.036 Uiso 1 1 calc R U . . .
H18B H 0.878754 0.148537 0.457511 0.036 Uiso 1 1 calc R U . . .
H18C H 1.056820 0.068347 0.450566 0.036 Uiso 1 1 calc R U . . .

loop_
_atom_site_aniso_label
_atom_site_aniso_U_11
_atom_site_aniso_U_22
_atom_site_aniso_U_33
_atom_site_aniso_U_23
_atom_site_aniso_U_13
_atom_site_aniso_U_12
O1 0.0190(4) 0.0297(5) 0.0353(5) 0.0073(4) 0.0096(4) 0.0037(4)
O2 0.0204(4) 0.0148(4) 0.0230(4) 0.0014(3) 0.0007(3) 0.0041(3)
N1 0.0151(4) 0.0144(5) 0.0160(4) 0.0002(3) 0.0007(3) 0.0001(3)
C1 0.0145(5) 0.0160(5) 0.0175(5) -0.0008(4) -0.0001(4) 0.0004(4)
C2 0.0152(5) 0.0150(5) 0.0160(5) 0.0001(4) 0.0003(4) -0.0010(4)
C3 0.0156(5) 0.0193(5) 0.0187(5) -0.0019(4) 0.0021(4) 0.0009(4)
C4 0.0185(5) 0.0240(6) 0.0184(5) -0.0006(4) 0.0029(4) -0.0022(5)
C5 0.0222(6) 0.0221(6) 0.0185(5) 0.0041(5) -0.0001(4) -0.0035(5)
C6 0.0192(5) 0.0172(5) 0.0188(5) 0.0020(4) -0.0022(4) -0.0003(4)
C7 0.0158(5) 0.0145(5) 0.0174(5) -0.0003(4) -0.0014(4) 0.0012(4)
C8 0.0155(5) 0.0169(5) 0.0174(5) -0.0005(4) -0.0001(4) 0.0010(4)
C9 0.0210(6) 0.0239(6) 0.0259(6) 0.0045(5) 0.0033(5) 0.0076(5)
C10 0.0166(5) 0.0171(5) 0.0200(5) -0.0014(4) 0.0020(4) -0.0017(4)
C11 0.0238(6) 0.0394(8) 0.0229(6) 0.0100(5) 0.0070(5) 0.0060(6)
C12 0.0167(5) 0.0159(5) 0.0153(5) 0.0004(4) 0.0023(4) 0.0015(4)
C13 0.0161(5) 0.0186(6) 0.0214(6) 0.0014(4) -0.0011(4) -0.0008(4)
C14 0.0204(6) 0.0149(5) 0.0212(5) 0.0008(4) 0.0010(4) -0.0018(4)
C15 0.0188(5) 0.0161(5) 0.0137(5) 0.0008(4) 0.0038(4) 0.0040(4)
C16 0.0144(5) 0.0201(6) 0.0159(5) -0.0015(4) 0.0014(4) 0.0004(4)
C17 0.0171(5) 0.0160(5) 0.0164(5) -0.0018(4) 0.0028(4) -0.0011(4)
C18 0.0250(6) 0.0149(6) 0.0320(7) 0.0024(5) 0.0026(5) 0.0031(5)

loop_
_atom_type_symbol
_atom_type_description
_atom_type_scat_dispersion_real
_atom_type_scat_dispersion_imag
_atom_type_scat_source
C C 0.0033 0.0016 'International Tables Vol C Tables 4.2.6.8 and 6.1.1.4'
H H 0.0000 0.0000 'International Tables Vol C Tables 4.2.6.8 and 6.1.1.4'
N N 0.0061 0.0033 'International Tables Vol C Tables 4.2.6.8 and 6.1.1.4'
O O 0.0106 0.0060 'International Tables Vol C Tables 4.2.6.8 and 6.1.1.4'

loop_
_geom_angle_atom_site_label_1
_geom_angle_atom_site_label_2
_geom_angle_atom_site_label_3
_geom_angle
_geom_angle_site_symmetry_1
_geom_angle_site_symmetry_3
_geom_angle_publ_flag
C15 O2 C18 117.17(9) . . ?
C2 N1 C3 129.19(10) . . ?
C2 N1 C7 109.65(9) . . ?
C3 N1 C7 121.16(9) . . ?
C2 C1 C8 108.96(10) . . ?
C2 C1 C10 127.06(10) . . ?
C8 C1 C10 123.93(10) . . ?
N1 C2 C1 106.90(10) . . ?
N1 C2 C12 120.90(10) . . ?
C1 C2 C12 132.07(10) . . ?
C4 C3 N1 119.97(11) . . ?
C3 C4 C5 120.56(11) . . ?
C6 C5 C4 119.87(11) . . ?
C5 C6 C7 120.46(11) . . ?
C8 C7 N1 107.94(9) . . ?
C8 C7 C6 134.09(11) . . ?
N1 C7 C6 117.96(10) . . ?
C7 C8 C1 106.54(10) . . ?
C7 C8 C9 124.32(10) . . ?
C1 C8 C9 129.14(10) . . ?
O1 C10 C1 120.20(11) . . ?
O1 C10 C11 119.23(11) . . ?
C1 C10 C11 120.55(10) . . ?
C13 C12 C17 118.18(10) . . ?
C13 C12 C2 120.57(10) . . ?
C17 C12 C2 121.24(10) . . ?
C14 C13 C12 121.47(10) . . ?
C13 C14 C15 119.25(11) . . ?
O2 C15 C16 115.67(10) . . ?
O2 C15 C14 124.29(10) . . ?
C16 C15 C14 120.03(10) . . ?
C17 C16 C15 120.04(10) . . ?
C16 C17 C12 121.00(10) . . ?

loop_
_geom_bond_atom_site_label_1
_geom_bond_atom_site_label_2
_geom_bond_distance
_geom_bond_site_symmetry_2
_geom_bond_publ_flag
O1 C10 1.2243(14) . ?
O2 C15 1.3652(13) . ?
O2 C18 1.4296(15) . ?
N1 C2 1.3776(14) . ?
N1 C3 1.3894(15) . ?
N1 C7 1.4149(14) . ?
C1 C2 1.4023(16) . ?
C1 C8 1.4313(16) . ?
C1 C10 1.4826(16) . ?
C2 C12 1.4778(15) . ?
C3 C4 1.3536(17) . ?
C4 C5 1.4373(17) . ?
C5 C6 1.3598(17) . ?
C6 C7 1.4246(16) . ?
C7 C8 1.3896(16) . ?
C8 C9 1.5026(16) . ?
C10 C11 1.5093(17) . ?
C12 C13 1.3961(16) . ?
C12 C17 1.4062(16) . ?
C13 C14 1.3955(16) . ?
C14 C15 1.3979(16) . ?
C15 C16 1.3968(16) . ?
C16 C17 1.3843(16) . ?
